data_7024199
loop_
_publ_author_name
'Gupta, Deepali'
'Nowak, Ralf'
'Lippert, Bernhard'

_publ_section_title
;
 Pt(II) complexes of unsubstituted guanine and 7-methylguanine.
;
_journal_issue 1
_journal_name_full 'Dalton transactions (Cambridge, England : 2003)'
_journal_page_first 73
_journal_page_last 84
_journal_paper_doi 10.1039/b912701a
_journal_volume 39
_journal_year 2010
_chemical_formula_moiety 'C13 H30 N11 O Pt2, 3(Cl O4)'
_chemical_formula_sum 'C13 H30 Cl3 N11 O13 Pt2'
_chemical_formula_weight 1045.01
_chemical_name_systematic
;
?
;
_space_group_IT_number 14
_symmetry_cell_setting monoclinic
_symmetry_space_group_name_Hall '-P 2ybc'
_symmetry_space_group_name_H-M 'P 1 21/c 1'
_atom_sites_solution_hydrogens geom
_atom_sites_solution_primary direct
_atom_sites_solution_secondary difmap
_audit_creation_method SHELXL-97
_cell_angle_alpha 90.00
_cell_angle_beta 106.58(3)
_cell_angle_gamma 90.00
_cell_formula_units_Z 4
_cell_length_a 7.9300(16)
_cell_length_b 14.494(3)
_cell_length_c 25.137(6)
_cell_measurement_reflns_used 6272
_cell_measurement_temperature 153(2)
_cell_measurement_theta_max 27.5
_cell_measurement_theta_min 3.0
_cell_volume 2769.1(11)
_computing_cell_refinement
;
DENZO and SCALEPACK (Otwinowski & Minor, 1997)
;
_computing_data_collection 'COLLECT (Nonius, 1998)'
_computing_data_reduction
;
DENZO and SCALEPACK (Otwinowski & Minor, 1997)
;
_computing_molecular_graphics 'ORTEP-3 (Farrugia, 1997)'
_computing_structure_refinement 'SHELXL-97 (Sheldrick, 1997)'
_computing_structure_solution 'SHELXS-97 (Sheldrick, 1990)'
_diffrn_ambient_temperature 153(2)
_diffrn_measured_fraction_theta_full 0.998
_diffrn_measured_fraction_theta_max 0.984
_diffrn_radiation_monochromator graphite
_diffrn_radiation_source 'fine-focus sealed tube'
_diffrn_radiation_type MoK\a
_diffrn_radiation_wavelength 0.71073
_diffrn_reflns_av_R_equivalents 0.0666
_diffrn_reflns_av_sigmaI/netI 0.0538
_diffrn_reflns_limit_h_max 10
_diffrn_reflns_limit_h_min -9
_diffrn_reflns_limit_k_max 18
_diffrn_reflns_limit_k_min -18
_diffrn_reflns_limit_l_max 32
_diffrn_reflns_limit_l_min -32
_diffrn_reflns_number 37947
_diffrn_reflns_theta_full 25.00
_diffrn_reflns_theta_max 27.50
_diffrn_reflns_theta_min 3.03
_exptl_absorpt_coefficient_mu 10.464
_exptl_absorpt_correction_T_max 0.351
_exptl_absorpt_correction_T_min 0.1998
_exptl_absorpt_correction_type multi-scan
_exptl_absorpt_process_details 'SADABS, Sheldrick, Bruker, 2000'
_exptl_crystal_colour Colorless
_exptl_crystal_density_diffrn 2.507
_exptl_crystal_density_method 'not measured'
_exptl_crystal_description Needles
_exptl_crystal_F_000 1984
_exptl_crystal_size_max 0.20
_exptl_crystal_size_mid 0.10
_exptl_crystal_size_min 0.10
_refine_diff_density_max 5.976
_refine_diff_density_min -6.259
_refine_diff_density_rms 0.262
_refine_ls_extinction_method none
_refine_ls_goodness_of_fit_ref 1.090
_refine_ls_hydrogen_treatment constr
_refine_ls_matrix_type full
_refine_ls_number_parameters 379
_refine_ls_number_reflns 6272
_refine_ls_number_restraints 0
_refine_ls_restrained_S_all 1.090
_refine_ls_R_factor_all 0.1029
_refine_ls_R_factor_gt 0.0712
_refine_ls_shift/su_max 0.001
_refine_ls_shift/su_mean 0.000
_refine_ls_structure_factor_coef Fsqd
_refine_ls_weighting_details 'calc w=1/[\s^2^(Fo^2^)+(0.0001P)^2^+96.0617P] where P=(Fo^2^+2Fc^2^)/3'
_refine_ls_weighting_scheme calc
_refine_ls_wR_factor_gt 0.1259
_refine_ls_wR_factor_ref 0.1381
_reflns_number_gt 4661
_reflns_number_total 6272
_reflns_threshold_expression >2sigma(I)
_cod_data_source_file b912701a.txt
_cod_data_source_block 2401
_cod_depositor_comments
;
The following automatic conversions were performed:

'_symmetry_cell_setting' value 'Monoclinic' changed to 'monoclinic'
according to /home/saulius/struct/CIF-dictionaries/cif_core.dic
dictionary named 'cif_core.dic' version 2.4.2 from 2011-04-26.

Automatic conversion script
Id: cif_fix_values 1891 2012-01-12 08:04:46Z andrius 
;
_cod_original_cell_volume 2769.1(10)
_cod_original_sg_symbol_H-M 'P 21/c'
_cod_database_code 7024199

loop_
_symmetry_equiv_pos_as_xyz
'x, y, z'
'-x, y+1/2, -z+1/2'
'-x, -y, -z'
'x, -y-1/2, z-1/2'

loop_
_atom_site_label
_atom_site_type_symbol
_atom_site_fract_x
_atom_site_fract_y
_atom_site_fract_z
_atom_site_U_iso_or_equiv
_atom_site_adp_type
_atom_site_occupancy
_atom_site_symmetry_multiplicity
_atom_site_calc_flag
_atom_site_refinement_flags
Pt1 Pt 1.04316(9) 0.47187(5) 0.16419(2) 0.05159(19) Uani 1 1 d .
Pt2 Pt 0.77880(7) 0.74182(3) -0.01812(2) 0.03637(15) Uani 1 1 d .
N1 N 0.6272(15) 0.4129(7) -0.0548(4) 0.035(3) Uani 1 1 d .
H11A H 0.5551 0.3879 -0.0846 0.042 Uiso 1 1 calc R
C2 C 0.7007(19) 0.3574(9) -0.0104(6) 0.037(3) Uani 1 1 d .
N2 N 0.6549(17) 0.2703(8) -0.0185(5) 0.047(3) Uani 1 1 d .
H2A H 0.6937 0.2299 0.0083 0.056 Uiso 1 1 calc R
H2B H 0.5853 0.2524 -0.0508 0.056 Uiso 1 1 calc R
N3 N 0.8055(14) 0.3850(7) 0.0381(4) 0.033(2) Uani 1 1 d .
C4 C 0.8394(17) 0.4754(8) 0.0403(5) 0.031(3) Uani 1 1 d .
C5 C 0.7723(18) 0.5351(8) -0.0033(5) 0.032(3) Uani 1 1 d .
C6 C 0.6602(17) 0.5054(8) -0.0554(6) 0.032(3) Uani 1 1 d .
O6 O 0.5865(12) 0.5479(6) -0.0992(4) 0.038(2) Uani 1 1 d .
N9 N 0.9437(14) 0.5196(7) 0.0863(4) 0.032(2) Uani 1 1 d .
C8 C 0.9369(19) 0.6044(9) 0.0696(6) 0.039(3) Uani 1 1 d .
H8 H 0.9973 0.6527 0.0930 0.046 Uiso 1 1 calc R
N7 N 0.8388(15) 0.6197(7) 0.0173(4) 0.033(2) Uani 1 1 d .
N1D N 0.8156(18) 0.4026(9) 0.1593(5) 0.051(3) Uani 1 1 d .
H1A1 H 0.7213 0.4424 0.1512 0.061 Uiso 1 1 calc R
H1A2 H 0.7958 0.3578 0.1323 0.061 Uiso 1 1 calc R
C1D C 0.843(3) 0.3606(16) 0.2151(8) 0.092(7) Uani 1 1 d .
H1A3 H 0.7344 0.3694 0.2265 0.111 Uiso 1 1 calc R
H1A4 H 0.8602 0.2933 0.2120 0.111 Uiso 1 1 calc R
C2D C 0.993(3) 0.3974(15) 0.2595(8) 0.076(6) Uani 1 1 d .
H2A1 H 0.9499 0.4482 0.2784 0.092 Uiso 1 1 calc R
H2A2 H 1.0369 0.3480 0.2872 0.092 Uiso 1 1 calc R
N2D N 1.132(2) 0.4297(14) 0.2430(5) 0.083(5) Uani 1 1 d .
H22B H 1.1823 0.3739 0.2375 0.100 Uiso 1 1 calc R
C3D C 1.281(2) 0.4765(17) 0.2718(7) 0.079(6) Uani 1 1 d .
H3A1 H 1.3557 0.4325 0.2983 0.094 Uiso 1 1 calc R
H3A2 H 1.2438 0.5247 0.2940 0.094 Uiso 1 1 calc R
C4D C 1.388(3) 0.519(2) 0.2431(7) 0.114(10) Uani 1 1 d .
H4A1 H 1.4871 0.4783 0.2428 0.137 Uiso 1 1 calc R
H4A2 H 1.4365 0.5773 0.2622 0.137 Uiso 1 1 calc R
N3D N 1.2817(17) 0.5399(11) 0.1849(5) 0.061(4) Uani 1 1 d .
H3A3 H 1.3443 0.5224 0.1609 0.073 Uiso 1 1 calc R
H3A4 H 1.2622 0.6024 0.1810 0.073 Uiso 1 1 calc R
N1DA N 0.8009(16) 0.7080(8) -0.0924(4) 0.041(3) Uani 1 1 d .
H1B1 H 0.9170 0.6965 -0.0900 0.049 Uiso 1 1 calc R
H1B2 H 0.7375 0.6552 -0.1048 0.049 Uiso 1 1 calc R
C1DA C 0.734(2) 0.7846(10) -0.1325(6) 0.049(4) Uani 1 1 d .
H1B3 H 0.7929 0.7837 -0.1624 0.059 Uiso 1 1 calc R
H1B4 H 0.6057 0.7788 -0.1495 0.059 Uiso 1 1 calc R
C2DA C 0.776(2) 0.8708(10) -0.0999(7) 0.054(4) Uani 1 1 d .
H2B1 H 0.9052 0.8802 -0.0870 0.064 Uiso 1 1 calc R
H2B2 H 0.7226 0.9243 -0.1231 0.064 Uiso 1 1 calc R
N2DA N 0.7061(17) 0.8626(8) -0.0527(5) 0.046(3) Uani 1 1 d .
H22A H 0.5839 0.8643 -0.0655 0.055 Uiso 1 1 calc R
C3DA C 0.765(2) 0.9309(9) -0.0079(7) 0.053(4) Uani 1 1 d .
H3B1 H 0.8953 0.9361 0.0034 0.063 Uiso 1 1 calc R
H3B2 H 0.7143 0.9922 -0.0202 0.063 Uiso 1 1 calc R
C4DA C 0.704(2) 0.8972(10) 0.0386(7) 0.055(4) Uani 1 1 d .
H4B1 H 0.7469 0.9384 0.0711 0.066 Uiso 1 1 calc R
H4B2 H 0.5743 0.8961 0.0279 0.066 Uiso 1 1 calc R
N3DA N 0.7740(17) 0.8039(8) 0.0526(5) 0.047(3) Uani 1 1 d .
H3B3 H 0.7034 0.7715 0.0694 0.056 Uiso 1 1 calc R
H3B4 H 0.8857 0.8066 0.0767 0.056 Uiso 1 1 calc R
Cl1 Cl 0.7261(6) 0.3490(3) 0.3673(2) 0.0708(14) Uani 1 1 d .
O11 O 0.5970(17) 0.3718(8) 0.3918(5) 0.069(4) Uani 1 1 d .
O12 O 0.7645(19) 0.2555(9) 0.3748(6) 0.086(4) Uani 1 1 d .
O13 O 0.657(2) 0.3680(13) 0.3104(7) 0.124(7) Uani 1 1 d .
O14 O 0.886(2) 0.3958(13) 0.3923(9) 0.137(8) Uani 1 1 d .
Cl2 Cl 0.2484(5) 0.1691(3) 0.30940(15) 0.0492(9) Uani 1 1 d .
O21 O 0.3005(19) 0.2266(9) 0.2735(5) 0.078(4) Uani 1 1 d .
O22 O 0.302(2) 0.0800(9) 0.3036(7) 0.098(5) Uani 1 1 d .
O23 O 0.0622(18) 0.1734(10) 0.2989(6) 0.089(4) Uani 1 1 d .
O24 O 0.3384(17) 0.1923(9) 0.3658(5) 0.073(4) Uani 1 1 d .
Cl3 Cl 0.7854(6) 0.1380(3) 0.11907(18) 0.0570(10) Uani 1 1 d .
O31 O 0.709(2) 0.1118(10) 0.0640(6) 0.103(5) Uani 1 1 d .
O32 O 0.6544(18) 0.1483(11) 0.1437(6) 0.090(4) Uani 1 1 d .
O33 O 0.9205(18) 0.0756(10) 0.1501(6) 0.088(5) Uani 1 1 d .
O34 O 0.872(2) 0.2220(9) 0.1199(8) 0.111(6) Uani 1 1 d .

loop_
_atom_site_aniso_label
_atom_site_aniso_U_11
_atom_site_aniso_U_22
_atom_site_aniso_U_33
_atom_site_aniso_U_23
_atom_site_aniso_U_13
_atom_site_aniso_U_12
Pt1 0.0624(4) 0.0680(4) 0.0277(3) -0.0009(3) 0.0183(3) -0.0135(3)
Pt2 0.0473(3) 0.0258(2) 0.0428(3) -0.0028(2) 0.0237(2) -0.0034(2)
N1 0.044(7) 0.032(6) 0.032(6) -0.008(5) 0.014(5) -0.010(5)
C2 0.048(8) 0.035(7) 0.040(8) 0.006(6) 0.030(7) 0.003(6)
N2 0.075(9) 0.032(6) 0.035(6) -0.003(5) 0.019(6) -0.008(6)
N3 0.043(7) 0.031(6) 0.034(6) -0.004(5) 0.024(5) -0.004(5)
C4 0.037(7) 0.026(6) 0.036(7) 0.000(5) 0.018(6) -0.006(6)
C5 0.052(8) 0.019(5) 0.033(7) -0.008(5) 0.025(6) 0.000(6)
C6 0.039(7) 0.023(6) 0.043(8) -0.006(5) 0.024(6) -0.005(5)
O6 0.051(6) 0.031(5) 0.033(5) 0.000(4) 0.012(4) -0.006(4)
N9 0.041(6) 0.028(5) 0.031(6) -0.009(4) 0.016(5) -0.006(5)
C8 0.050(9) 0.034(7) 0.038(8) -0.011(6) 0.022(7) -0.007(6)
N7 0.047(7) 0.022(5) 0.033(6) -0.001(4) 0.017(5) -0.008(5)
N1D 0.069(9) 0.045(7) 0.047(7) -0.007(6) 0.030(7) -0.009(7)
C1D 0.15(2) 0.094(16) 0.047(11) 0.014(11) 0.049(13) -0.033(15)
C2D 0.079(13) 0.095(15) 0.058(12) 0.034(11) 0.024(10) -0.003(12)
N2D 0.098(13) 0.127(15) 0.020(7) 0.008(8) 0.009(8) -0.027(12)
C3D 0.063(12) 0.124(19) 0.043(10) 0.011(11) 0.006(9) 0.007(13)
C4D 0.081(14) 0.24(3) 0.019(8) 0.008(13) 0.007(9) -0.027(18)
N3D 0.064(9) 0.091(11) 0.030(7) -0.004(7) 0.019(6) -0.002(8)
N1DA 0.051(7) 0.040(6) 0.038(6) 0.002(5) 0.022(6) -0.002(6)
C1DA 0.053(9) 0.051(9) 0.049(9) 0.007(7) 0.022(8) 0.002(7)
C2DA 0.076(12) 0.032(7) 0.062(10) 0.010(7) 0.034(9) -0.007(8)
N2DA 0.062(8) 0.034(6) 0.051(7) 0.002(5) 0.030(7) 0.011(6)
C3DA 0.085(12) 0.023(6) 0.066(11) -0.004(7) 0.047(10) 0.005(7)
C4DA 0.078(12) 0.027(7) 0.071(11) -0.002(7) 0.039(10) 0.006(8)
N3DA 0.060(8) 0.037(6) 0.054(8) -0.005(6) 0.034(7) -0.004(6)
Cl1 0.069(3) 0.078(3) 0.079(3) 0.042(3) 0.044(3) 0.027(3)
O11 0.089(9) 0.061(7) 0.075(8) 0.020(6) 0.050(7) 0.026(7)
O12 0.108(11) 0.076(9) 0.092(10) 0.035(8) 0.060(9) 0.048(9)
O13 0.133(14) 0.167(17) 0.101(12) 0.082(12) 0.081(11) 0.083(13)
O14 0.068(11) 0.120(15) 0.22(2) 0.050(15) 0.040(12) -0.002(10)
Cl2 0.064(3) 0.047(2) 0.041(2) 0.0053(16) 0.0212(18) 0.0076(19)
O21 0.115(11) 0.066(8) 0.065(8) 0.024(7) 0.046(8) 0.018(8)
O22 0.141(14) 0.056(8) 0.132(13) 0.016(8) 0.097(11) 0.029(9)
O23 0.071(9) 0.089(10) 0.106(11) 0.040(9) 0.021(8) 0.015(8)
O24 0.092(10) 0.072(8) 0.065(8) -0.013(7) 0.037(7) -0.003(7)
Cl3 0.071(3) 0.045(2) 0.065(3) 0.0075(19) 0.035(2) 0.005(2)
O31 0.168(16) 0.070(9) 0.062(9) -0.007(7) 0.017(10) 0.034(10)
O32 0.076(9) 0.109(12) 0.097(11) 0.018(9) 0.043(8) 0.022(9)
O33 0.084(10) 0.098(11) 0.100(11) 0.038(9) 0.056(8) 0.032(8)
O34 0.129(14) 0.048(8) 0.176(17) 0.003(9) 0.076(13) -0.006(9)

loop_
_atom_type_symbol
_atom_type_description
_atom_type_scat_dispersion_real
_atom_type_scat_dispersion_imag
_atom_type_scat_source
C C 0.0033 0.0016 'International Tables Vol C Tables 4.2.6.8 and 6.1.1.4'
H H 0.0000 0.0000 'International Tables Vol C Tables 4.2.6.8 and 6.1.1.4'
N N 0.0061 0.0033 'International Tables Vol C Tables 4.2.6.8 and 6.1.1.4'
O O 0.0106 0.0060 'International Tables Vol C Tables 4.2.6.8 and 6.1.1.4'
Cl Cl 0.1484 0.1585 'International Tables Vol C Tables 4.2.6.8 and 6.1.1.4'
Pt Pt -1.7033 8.3905 'International Tables Vol C Tables 4.2.6.8 and 6.1.1.4'

loop_
_geom_angle_atom_site_label_1
_geom_angle_atom_site_label_2
_geom_angle_atom_site_label_3
_geom_angle
N2D Pt1 N9 176.5(6)
N2D Pt1 N1D 88.0(6)
N9 Pt1 N1D 90.9(5)
N2D Pt1 N3D 81.9(6)
N9 Pt1 N3D 99.1(5)
N1D Pt1 N3D 169.3(5)
N2DA Pt2 N7 176.8(5)
N2DA Pt2 N1DA 84.1(5)
N7 Pt2 N1DA 97.4(4)
N2DA Pt2 N3DA 85.1(5)
N7 Pt2 N3DA 93.8(5)
N1DA Pt2 N3DA 167.0(5)
C2 N1 C6 123.2(12)
C2 N1 H11A 118.4
C6 N1 H11A 118.4
N2 C2 N3 120.4(13)
N2 C2 N1 113.9(13)
N3 C2 N1 125.8(12)
C2 N2 H2A 120.0
C2 N2 H2B 120.0
H2A N2 H2B 120.0
C2 N3 C4 113.5(11)
N3 C4 N9 123.9(12)
N3 C4 C5 123.8(12)
N9 C4 C5 112.3(11)
N7 C5 C4 104.0(11)
N7 C5 C6 133.3(12)
C4 C5 C6 122.7(11)
O6 C6 N1 116.6(12)
O6 C6 C5 132.4(11)
N1 C6 C5 111.0(12)
C8 N9 C4 102.2(11)
C8 N9 Pt1 127.6(9)
C4 N9 Pt1 129.3(8)
N9 C8 N7 115.7(12)
N9 C8 H8 122.2
N7 C8 H8 122.2
C8 N7 C5 105.8(10)
C8 N7 Pt2 125.9(9)
C5 N7 Pt2 127.8(9)
C1D N1D Pt1 104.8(12)
C1D N1D H1A1 110.8
Pt1 N1D H1A1 110.8
C1D N1D H1A2 110.8
Pt1 N1D H1A2 110.8
H1A1 N1D H1A2 108.9
C2D C1D N1D 115.6(16)
C2D C1D H1A3 108.4
N1D C1D H1A3 108.4
C2D C1D H1A4 108.4
N1D C1D H1A4 108.4
H1A3 C1D H1A4 107.4
N2D C2D C1D 116.0(16)
N2D C2D H2A1 108.3
C1D C2D H2A1 108.3
N2D C2D H2A2 108.3
C1D C2D H2A2 108.3
H2A1 C2D H2A2 107.4
C2D N2D C3D 130.9(16)
C2D N2D Pt1 108.8(12)
C3D N2D Pt1 112.1(12)
C2D N2D H22B 99.5
C3D N2D H22B 99.5
Pt1 N2D H22B 99.5
N2D C3D C4D 120.2(16)
N2D C3D H3A1 107.3
C4D C3D H3A1 107.3
N2D C3D H3A2 107.3
C4D C3D H3A2 107.3
H3A1 C3D H3A2 106.9
C3D C4D N3D 109.7(16)
C3D C4D H4A1 109.7
N3D C4D H4A1 109.7
C3D C4D H4A2 109.7
N3D C4D H4A2 109.7
H4A1 C4D H4A2 108.2
C4D N3D Pt1 111.8(12)
C4D N3D H3A3 109.3
Pt1 N3D H3A3 109.3
C4D N3D H3A4 109.3
Pt1 N3D H3A4 109.3
H3A3 N3D H3A4 107.9
C1DA N1DA Pt2 110.1(9)
C1DA N1DA H1B1 109.6
Pt2 N1DA H1B1 109.6
C1DA N1DA H1B2 109.6
Pt2 N1DA H1B2 109.6
H1B1 N1DA H1B2 108.2
C2DA C1DA N1DA 105.9(12)
C2DA C1DA H1B3 110.6
N1DA C1DA H1B3 110.6
C2DA C1DA H1B4 110.6
N1DA C1DA H1B4 110.6
H1B3 C1DA H1B4 108.7
N2DA C2DA C1DA 107.8(12)
N2DA C2DA H2B1 110.1
C1DA C2DA H2B1 110.1
N2DA C2DA H2B2 110.1
C1DA C2DA H2B2 110.1
H2B1 C2DA H2B2 108.5
C2DA N2DA C3DA 117.2(12)
C2DA N2DA Pt2 107.6(9)
C3DA N2DA Pt2 105.7(9)
C2DA N2DA H22A 108.7
C3DA N2DA H22A 108.7
Pt2 N2DA H22A 108.7
C4DA C3DA N2DA 106.3(12)
C4DA C3DA H3B1 110.5
N2DA C3DA H3B1 110.5
C4DA C3DA H3B2 110.5
N2DA C3DA H3B2 110.5
H3B1 C3DA H3B2 108.7
N3DA C4DA C3DA 108.1(12)
N3DA C4DA H4B1 110.1
C3DA C4DA H4B1 110.1
N3DA C4DA H4B2 110.1
C3DA C4DA H4B2 110.1
H4B1 C4DA H4B2 108.4
C4DA N3DA Pt2 107.6(9)
C4DA N3DA H3B3 110.2
Pt2 N3DA H3B3 110.2
C4DA N3DA H3B4 110.2
Pt2 N3DA H3B4 110.2
H3B3 N3DA H3B4 108.5
O11 Cl1 O12 109.5(8)
O11 Cl1 O13 106.5(8)
O12 Cl1 O13 109.7(11)
O11 Cl1 O14 111.8(11)
O12 Cl1 O14 105.8(10)
O13 Cl1 O14 113.5(12)
O21 Cl2 O22 109.7(8)
O21 Cl2 O23 110.0(8)
O22 Cl2 O23 110.9(10)
O21 Cl2 O24 110.3(8)
O22 Cl2 O24 104.1(9)
O23 Cl2 O24 111.7(8)
O32 Cl3 O34 109.4(10)
O32 Cl3 O31 108.1(11)
O34 Cl3 O31 108.8(11)
O32 Cl3 O33 111.6(8)
O34 Cl3 O33 104.7(10)
O31 Cl3 O33 114.1(9)

loop_
_geom_bond_atom_site_label_1
_geom_bond_atom_site_label_2
_geom_bond_distance
Pt1 N2D 1.999(13)
Pt1 N9 2.014(10)
Pt1 N1D 2.037(12)
Pt1 N3D 2.064(14)
Pt2 N2DA 1.967(11)
Pt2 N7 1.976(10)
Pt2 N1DA 1.987(11)
Pt2 N3DA 2.004(11)
N1 C2 1.365(17)
N1 C6 1.367(15)
N1 H11A 0.8800
C2 N2 1.314(17)
C2 N3 1.326(17)
N2 H2A 0.8800
N2 H2B 0.8800
N3 C4 1.336(15)
C4 N9 1.373(16)
C4 C5 1.378(17)
C5 N7 1.376(15)
C5 C6 1.423(18)
C6 O6 1.252(15)
N9 C8 1.294(16)
C8 N7 1.343(17)
C8 H8 0.9500
N1D C1D 1.49(2)
N1D H1A1 0.9200
N1D H1A2 0.9200
C1D C2D 1.48(3)
C1D H1A3 0.9900
C1D H1A4 0.9900
C2D N2D 1.36(2)
C2D H2A1 0.9900
C2D H2A2 0.9900
N2D C3D 1.38(2)
N2D H22B 0.9300
C3D C4D 1.40(3)
C3D H3A1 0.9900
C3D H3A2 0.9900
C4D N3D 1.50(2)
C4D H4A1 0.9900
C4D H4A2 0.9900
N3D H3A3 0.9200
N3D H3A4 0.9200
N1DA C1DA 1.490(18)
N1DA H1B1 0.9200
N1DA H1B2 0.9200
C1DA C2DA 1.48(2)
C1DA H1B3 0.9900
C1DA H1B4 0.9900
C2DA N2DA 1.452(18)
C2DA H2B1 0.9900
C2DA H2B2 0.9900
N2DA C3DA 1.472(18)
N2DA H22A 0.9300
C3DA C4DA 1.47(2)
C3DA H3B1 0.9900
C3DA H3B2 0.9900
C4DA N3DA 1.464(18)
C4DA H4B1 0.9900
C4DA H4B2 0.9900
N3DA H3B3 0.9200
N3DA H3B4 0.9200
Cl1 O11 1.378(11)
Cl1 O12 1.389(13)
Cl1 O13 1.404(15)
Cl1 O14 1.418(18)
Cl2 O21 1.375(12)
Cl2 O22 1.380(13)
Cl2 O23 1.425(14)
Cl2 O24 1.433(13)
Cl3 O32 1.360(13)
Cl3 O34 1.395(14)
Cl3 O31 1.396(14)
Cl3 O33 1.448(13)

loop_
_geom_hbond_atom_site_label_D
_geom_hbond_atom_site_label_H
_geom_hbond_atom_site_label_A
_geom_hbond_distance_DH
_geom_hbond_distance_HA
_geom_hbond_distance_DA
_geom_hbond_angle_DHA
_geom_hbond_site_symmetry_A
N2 H2A O31 0.88 2.19 3.042(19) 162.3 .
N2 H2A Cl3 0.88 2.98 3.830(13) 162.0 .
N1D H1A2 O34 0.92 2.11 2.877(19) 140.6 .
N1D H1A2 N3 0.92 2.42 3.034(15) 124.0 .
N1DA H1B2 O6 0.92 1.99 2.854(14) 155.2 .
N1D H1A1 O22 0.92 2.33 2.975(18) 127.1 2_655
N1D H1A1 O6 0.92 2.42 3.196(17) 141.8 3_665
N3D H3A3 O6 0.92 2.06 2.938(15) 160.3 3_765
N3D H3A4 O12 0.92 2.60 3.44(2) 152.0 2_755
N1DA H1B1 O34 0.92 2.34 3.044(19) 132.9 3_765
N1DA H1B1 N3 0.92 2.51 3.315(17) 146.4 3_765
N2DA H22A O32 0.93 2.31 3.11(2) 144.0 3_665
N2DA H22A O31 0.93 2.36 3.25(2) 158.7 3_665
N2DA H22A Cl3 0.93 2.85 3.777(14) 172.1 3_665
N3DA H3B3 O24 0.92 2.10 2.943(16) 152.6 2_655
N3DA H3B4 O14 0.92 2.18 2.97(2) 143.6 2_755
N1 H11A O24 0.88 2.15 2.991(17) 158.9 4_565
N2 H2B O11 0.88 2.32 2.990(16) 132.5 4_565
N2 H2B O24 0.88 2.56 3.299(18) 142.7 4_565

loop_
_geom_torsion_atom_site_label_1
_geom_torsion_atom_site_label_2
_geom_torsion_atom_site_label_3
_geom_torsion_atom_site_label_4
_geom_torsion
C6 N1 C2 N2 -178.8(12)
C6 N1 C2 N3 3(2)
N2 C2 N3 C4 -179.6(12)
N1 C2 N3 C4 -1.5(18)
C2 N3 C4 N9 179.6(11)
C2 N3 C4 C5 0.3(18)
N3 C4 C5 N7 179.3(11)
N9 C4 C5 N7 -0.1(14)
N3 C4 C5 C6 0(2)
N9 C4 C5 C6 -179.9(11)
C2 N1 C6 O6 178.8(11)
C2 N1 C6 C5 -2.8(17)
N7 C5 C6 O6 0(2)
C4 C5 C6 O6 179.7(13)
N7 C5 C6 N1 -178.1(13)
C4 C5 C6 N1 1.7(17)
N3 C4 N9 C8 -179.3(12)
C5 C4 N9 C8 0.1(14)
N3 C4 N9 Pt1 -10.0(18)
C5 C4 N9 Pt1 169.4(8)
N1D Pt1 N9 C8 127.6(12)
N3D Pt1 N9 C8 -48.6(12)
N1D Pt1 N9 C4 -39.1(11)
N3D Pt1 N9 C4 144.7(11)
C4 N9 C8 N7 -0.2(15)
Pt1 N9 C8 N7 -169.7(8)
N9 C8 N7 C5 0.1(15)
N9 C8 N7 Pt2 172.6(9)
C4 C5 N7 C8 0.0(13)
C6 C5 N7 C8 179.8(13)
C4 C5 N7 Pt2 -172.3(8)
C6 C5 N7 Pt2 7(2)
N1DA Pt2 N7 C8 141.0(11)
N3DA Pt2 N7 C8 -32.4(11)
N1DA Pt2 N7 C5 -48.1(11)
N3DA Pt2 N7 C5 138.5(11)
N2D Pt1 N1D C1D -0.3(13)
N9 Pt1 N1D C1D -177.0(12)
N3D Pt1 N1D C1D -17(4)
Pt1 N1D C1D C2D 15(2)
N1D C1D C2D N2D -30(3)
C1D C2D N2D C3D 172(2)
C1D C2D N2D Pt1 27(3)
N1D Pt1 N2D C2D -14.7(16)
N3D Pt1 N2D C2D 162.2(17)
N1D Pt1 N2D C3D -166.8(16)
N3D Pt1 N2D C3D 10.1(15)
C2D N2D C3D C4D -167(2)
Pt1 N2D C3D C4D -23(3)
N2D C3D C4D N3D 24(3)
C3D C4D N3D Pt1 -13(3)
N2D Pt1 N3D C4D 2.0(16)
N9 Pt1 N3D C4D 178.6(15)
N1D Pt1 N3D C4D 19(4)
N2DA Pt2 N1DA C1DA -6.2(10)
N7 Pt2 N1DA C1DA 170.9(9)
N3DA Pt2 N1DA C1DA -40(3)
Pt2 N1DA C1DA C2DA 33.1(14)
N1DA C1DA C2DA N2DA -52.9(16)
C1DA C2DA N2DA C3DA 166.7(13)
C1DA C2DA N2DA Pt2 47.9(15)
N1DA Pt2 N2DA C2DA -22.8(11)
N3DA Pt2 N2DA C2DA 150.1(11)
N1DA Pt2 N2DA C3DA -148.7(10)
N3DA Pt2 N2DA C3DA 24.1(10)
C2DA N2DA C3DA C4DA -169.2(14)
Pt2 N2DA C3DA C4DA -49.4(14)
N2DA C3DA C4DA N3DA 56.3(18)
C3DA C4DA N3DA Pt2 -34.7(16)
N2DA Pt2 N3DA C4DA 5.6(10)
N7 Pt2 N3DA C4DA -171.4(10)
N1DA Pt2 N3DA C4DA 39(3)
